data_4116333
loop_
_publ_author_name
'Srinivasan S. Kuduva'
'Donald C. Craig'
'Ashwini Nangia'
'Gautam R. Desiraju'

_publ_contact_author_address
;
      Professor Gautam R. Desiraju
      School of Chemistry
      University of Hyderabad
      Hyderabad  500 046
      India
;
_publ_contact_author_email grdch@uohyd.ernet.in
_publ_contact_author_fax '91 40 3010567'
_publ_contact_author_phone '91 40 3010567'
_publ_section_title
;
 Cubanecarboxylic Acids. Crystal Engineering Considerations and the Role
 of C-H...O Hydrogen Bonds in Determining O-H...O Networks
;
_journal_name_full 'Journal of the American Chemical Society'
_journal_page_first 1936
_journal_page_last 1944
_journal_paper_doi 10.1021/ja981967u
_journal_volume 121
_journal_year 1999
_chemical_formula_sum 'C9 H7 I O2'
_chemical_formula_weight 274.1
_space_group_IT_number 14
_symmetry_cell_setting monoclinic
_symmetry_space_group_name_Hall '-P 2ybc'
_symmetry_space_group_name_H-M 'P 1 21/c 1'
_atom_type_scat_source 'International Tables for X-ray Crystallography, Vol. IV'
_cell_angle_alpha 90.0000
_cell_angle_beta 113.11(2)
_cell_angle_gamma 90.0000
_cell_formula_units_Z 4
_cell_length_a 8.304(4)
_cell_length_b 7.341(2)
_cell_length_c 14.701(7)
_cell_measurement_reflns_used 10
_cell_measurement_temperature 294
_cell_measurement_theta_max 14
_cell_measurement_theta_min 12
_cell_volume 824.3(6)
_diffrn_measurement_device_type 'Nonius CAD-4'
_diffrn_measurement_method \w--2\q
_diffrn_radiation_type 'Mo K\a'
_diffrn_radiation_wavelength 0.71073
_diffrn_reflns_av_R_equivalents 0.011
_diffrn_reflns_limit_h_max 9
_diffrn_reflns_limit_h_min -9
_diffrn_reflns_limit_k_max 0
_diffrn_reflns_limit_k_min -8
_diffrn_reflns_limit_l_max 17
_diffrn_reflns_limit_l_min 0
_diffrn_reflns_number 1512
_diffrn_reflns_theta_max 25
_diffrn_standards_decay_% 0
_diffrn_standards_interval_time 30min
_diffrn_standards_number 1
_exptl_absorpt_coefficient_mu 3.793
_exptl_absorpt_correction_T_max 0.74
_exptl_absorpt_correction_T_min 0.66
_exptl_absorpt_correction_type analytical
_exptl_absorpt_process_details '(DeMeulenaer & Tompa, 1965)'
_exptl_crystal_colour colourless
_exptl_crystal_density_diffrn 2.21
_exptl_crystal_description plate
_exptl_crystal_F_000 520.0
_exptl_crystal_size_max 0.14
_exptl_crystal_size_mid 0.13
_exptl_crystal_size_min 0.06
_refine_diff_density_max 0.30
_refine_diff_density_min -0.79
_refine_ls_extinction_method none
_refine_ls_goodness_of_fit_ref 1.35
_refine_ls_hydrogen_treatment noref
_refine_ls_number_parameters 109
_refine_ls_number_reflns 1164
_refine_ls_R_factor_gt 0.023
_refine_ls_shift/su_max 0.03
_refine_ls_structure_factor_coef F
_refine_ls_weighting_details 'w = 1/[\s^2^(F) + 0.0016F^2^]'
_refine_ls_weighting_scheme calc
_refine_ls_wR_factor_ref 0.038
_reflns_number_gt 1164
_reflns_number_total 1451
_reflns_threshold_expression I>3\s(I)
_cod_data_source_file ja981967u_3.cif
_cod_data_source_block compound12
_cod_original_cell_volume 824.2(7)
_cod_original_formula_sum 'C9 H7 I1 O2'
_cod_database_code 4116333

loop_
_symmetry_equiv_pos_site_id
_symmetry_equiv_pos_as_xyz
1 x,y,z
2 -x,1/2+y,1/2-z
3 -x,-y,-z
4 x,1/2-y,1/2+z

loop_
_atom_site_label
_atom_site_fract_x
_atom_site_fract_y
_atom_site_fract_z
_atom_site_U_iso_or_equiv
_atom_site_adp_type
_atom_site_type_symbol
I 0.43107(4) 0.75923(3) 0.44897(2) 0.043(0) Uani I
O1 0.0168(5) 0.3248(4) -0.0022(2) 0.054(1) Uani O
O2 0.0972(4) 0.0775(4) 0.0876(2) 0.043(1) Uani O
C1 0.1786(5) 0.3599(5) 0.1702(3) 0.028(1) Uani C
C2 0.3052(5) 0.5232(5) 0.1791(3) 0.028(1) Uani C
C3 0.4254(5) 0.4548(5) 0.2845(3) 0.031(1) Uani C
C4 0.3211(5) 0.5784(5) 0.3281(3) 0.028(1) Uani C
C5 0.2019(5) 0.6461(5) 0.2232(3) 0.029(1) Uani C
C6 0.0735(5) 0.4860(5) 0.2145(3) 0.031(1) Uani C
C7 0.1918(5) 0.4187(5) 0.3202(3) 0.028(1) Uani C
C8 0.2959(5) 0.2959(5) 0.2761(3) 0.029(1) Uani C
C9 0.0932(6) 0.2487(5) 0.0800(4) 0.036(1) Uani C
HO1 0.0035 0.4599 -0.0005 0.054 Uani H
HO2 0.0257 0.0195 0.0227 0.043 Uani H
HC2 0.3472 0.5613 0.1268 0.028 Uani H
HC3 0.5560 0.4441 0.3106 0.031 Uani H
HC5 0.1673 0.7754 0.2043 0.029 Uani H
HC6 -0.0572 0.4966 0.1881 0.031 Uani H
HC7 0.1499 0.3819 0.3727 0.028 Uani H
HC8 0.3308 0.1668 0.2958 0.029 Uani H

loop_
_atom_site_aniso_label
_atom_site_aniso_U_11
_atom_site_aniso_U_22
_atom_site_aniso_U_33
_atom_site_aniso_U_12
_atom_site_aniso_U_13
_atom_site_aniso_U_23
_atom_site_aniso_type_symbol
I 0.068(0) 0.032(0) 0.028(0) 0.000(0) -0.007(0) -0.011(0) I
O1 0.101(3) 0.034(2) 0.027(2) 0.009(2) -0.017(2) -0.004(2) O
O2 0.067(2) 0.028(1) 0.034(2) -0.008(1) -0.007(2) -0.007(1) O
C1 0.034(2) 0.026(2) 0.025(2) 0.001(2) -0.003(2) -0.004(2) C
C2 0.030(2) 0.031(2) 0.023(2) -0.005(2) 0.000(2) -0.005(2) C
C3 0.031(2) 0.031(2) 0.030(2) -0.001(2) -0.004(2) -0.003(2) C
C4 0.037(2) 0.026(2) 0.021(2) 0.000(2) -0.004(2) -0.005(2) C
C5 0.040(2) 0.022(2) 0.024(2) 0.001(2) -0.003(2) -0.001(2) C
C6 0.030(2) 0.033(2) 0.030(2) 0.002(2) -0.005(2) -0.006(2) C
C7 0.031(2) 0.031(2) 0.023(2) -0.001(2) 0.000(2) -0.004(2) C
C8 0.038(2) 0.022(2) 0.027(2) 0.002(2) -0.003(2) -0.002(2) C
C9 0.039(2) 0.038(3) 0.031(2) -0.002(2) -0.001(2) -0.012(2) C

loop_
_geom_angle_atom_site_label_1
_geom_angle_atom_site_label_2
_geom_angle_atom_site_label_3
_geom_angle
_geom_angle_site_symmetry_1
_geom_angle_site_symmetry_2
_geom_angle_site_symmetry_3
_geom_angle_publ_flag
C2 C1 C6 88.6(3) 1_555 1_555 1_555 no
C2 C1 C8 90.7(3) 1_555 1_555 1_555 no
C2 C1 C9 124.6(3) 1_555 1_555 1_555 no
C6 C1 C8 89.7(3) 1_555 1_555 1_555 no
C6 C1 C9 123.1(3) 1_555 1_555 1_555 no
C8 C1 C9 128.6(3) 1_555 1_555 1_555 no
C1 C2 C3 89.0(3) 1_555 1_555 1_555 no
C1 C2 C5 91.1(3) 1_555 1_555 1_555 no
C3 C2 C5 90.9(3) 1_555 1_555 1_555 no
C2 C3 C4 88.8(3) 1_555 1_555 1_555 no
C2 C3 C8 90.6(3) 1_555 1_555 1_555 no
C4 C3 C8 89.6(3) 1_555 1_555 1_555 no
I C4 C3 125.9(3) 1_555 1_555 1_555 no
I C4 C5 122.0(2) 1_555 1_555 1_555 no
I C4 C7 126.2(3) 1_555 1_555 1_555 no
C3 C4 C5 91.0(3) 1_555 1_555 1_555 no
C3 C4 C7 90.4(3) 1_555 1_555 1_555 no
C5 C4 C7 90.9(3) 1_555 1_555 1_555 no
C2 C5 C4 89.3(3) 1_555 1_555 1_555 no
C2 C5 C6 89.9(3) 1_555 1_555 1_555 no
C4 C5 C6 89.3(3) 1_555 1_555 1_555 no
C1 C6 C5 90.4(3) 1_555 1_555 1_555 no
C1 C6 C7 89.5(3) 1_555 1_555 1_555 no
C5 C6 C7 90.8(3) 1_555 1_555 1_555 no
C4 C7 C6 88.9(3) 1_555 1_555 1_555 no
C4 C7 C8 89.4(3) 1_555 1_555 1_555 no
C6 C7 C8 90.2(3) 1_555 1_555 1_555 no
C1 C8 C3 89.6(3) 1_555 1_555 1_555 no
C1 C8 C7 90.6(3) 1_555 1_555 1_555 no
C3 C8 C7 90.6(3) 1_555 1_555 1_555 no
O1 C9 O2 121.0(4) 1_555 1_555 1_555 no
O1 C9 C1 120.1(4) 1_555 1_555 1_555 no
O2 C9 C1 119.0(4) 1_555 1_555 1_555 no

loop_
_geom_bond_atom_site_label_1
_geom_bond_atom_site_label_2
_geom_bond_distance
_geom_bond_site_symmetry_1
_geom_bond_site_symmetry_2
_geom_bond_publ_flag
I C4 2.117(4) 1_555 1_555 no
O1 C9 1.254(6) 1_555 1_555 no
O2 C9 1.262(5) 1_555 1_555 no
C1 C2 1.566(5) 1_555 1_555 no
C1 C6 1.577(5) 1_555 1_555 no
C1 C8 1.550(5) 1_555 1_555 no
C1 C9 1.480(6) 1_555 1_555 no
C2 C3 1.560(5) 1_555 1_555 no
C2 C5 1.550(5) 1_555 1_555 no
C3 C4 1.554(5) 1_555 1_555 no
C3 C8 1.558(5) 1_555 1_555 no
C4 C5 1.552(5) 1_555 1_555 no
C4 C7 1.562(5) 1_555 1_555 no
C5 C6 1.558(5) 1_555 1_555 no
C6 C7 1.557(5) 1_555 1_555 no
C7 C8 1.554(5) 1_555 1_555 no

loop_
_geom_torsion_atom_site_label_1
_geom_torsion_atom_site_label_2
_geom_torsion_atom_site_label_3
_geom_torsion_atom_site_label_4
_geom_torsion
_geom_torsion_site_symmetry_1
_geom_torsion_site_symmetry_2
_geom_torsion_site_symmetry_3
_geom_torsion_site_symmetry_4
_geom_torsion_publ_flag
C6 C1 C2 C3 91.2(3) 1_555 1_555 1_555 1_555 no
C6 C1 C2 C5 0.3(3) 1_555 1_555 1_555 1_555 no
C8 C1 C2 C3 1.5(3) 1_555 1_555 1_555 1_555 no
C8 C1 C2 C5 -89.3(3) 1_555 1_555 1_555 1_555 no
C9 C1 C2 C3 -138.5(4) 1_555 1_555 1_555 1_555 no
C9 C1 C2 C5 130.6(4) 1_555 1_555 1_555 1_555 no
C2 C1 C6 C5 -0.3(3) 1_555 1_555 1_555 1_555 no
C2 C1 C6 C7 -91.1(3) 1_555 1_555 1_555 1_555 no
C8 C1 C6 C5 90.4(3) 1_555 1_555 1_555 1_555 no
C8 C1 C6 C7 -0.4(3) 1_555 1_555 1_555 1_555 no
C9 C1 C6 C5 -131.8(4) 1_555 1_555 1_555 1_555 no
C9 C1 C6 C7 137.4(4) 1_555 1_555 1_555 1_555 no
C2 C1 C8 C3 -1.5(3) 1_555 1_555 1_555 1_555 no
C2 C1 C8 C7 89.0(3) 1_555 1_555 1_555 1_555 no
C6 C1 C8 C3 -90.2(3) 1_555 1_555 1_555 1_555 no
C6 C1 C8 C7 0.4(3) 1_555 1_555 1_555 1_555 no
C9 C1 C8 C3 135.9(4) 1_555 1_555 1_555 1_555 no
C9 C1 C8 C7 -133.5(4) 1_555 1_555 1_555 1_555 no
C2 C1 C9 O1 -48.1(6) 1_555 1_555 1_555 1_555 no
C2 C1 C9 O2 132.6(4) 1_555 1_555 1_555 1_555 no
C6 C1 C9 O1 66.5(6) 1_555 1_555 1_555 1_555 no
C6 C1 C9 O2 -112.8(5) 1_555 1_555 1_555 1_555 no
C8 C1 C9 O1 -172.8(4) 1_555 1_555 1_555 1_555 no
C8 C1 C9 O2 7.9(6) 1_555 1_555 1_555 1_555 no
C1 C2 C3 C4 -91.1(3) 1_555 1_555 1_555 1_555 no
C1 C2 C3 C8 -1.5(3) 1_555 1_555 1_555 1_555 no
C5 C2 C3 C4 0.0(3) 1_555 1_555 1_555 1_555 no
C5 C2 C3 C8 89.6(3) 1_555 1_555 1_555 1_555 no
C1 C2 C5 C4 89.0(3) 1_555 1_555 1_555 1_555 no
C1 C2 C5 C6 -0.3(3) 1_555 1_555 1_555 1_555 no
C3 C2 C5 C4 0.0(3) 1_555 1_555 1_555 1_555 no
C3 C2 C5 C6 -89.3(3) 1_555 1_555 1_555 1_555 no
C2 C3 C4 I -131.9(3) 1_555 1_555 1_555 1_555 no
C2 C3 C4 C5 0.0(3) 1_555 1_555 1_555 1_555 no
C2 C3 C4 C7 90.9(3) 1_555 1_555 1_555 1_555 no
C8 C3 C4 I 137.5(3) 1_555 1_555 1_555 1_555 no
C8 C3 C4 C5 -90.6(3) 1_555 1_555 1_555 1_555 no
C8 C3 C4 C7 0.3(3) 1_555 1_555 1_555 1_555 no
C2 C3 C8 C1 1.5(3) 1_555 1_555 1_555 1_555 no
C2 C3 C8 C7 -89.1(3) 1_555 1_555 1_555 1_555 no
C4 C3 C8 C1 90.3(3) 1_555 1_555 1_555 1_555 no
C4 C3 C8 C7 -0.3(3) 1_555 1_555 1_555 1_555 no
I C4 C5 C2 134.7(3) 1_555 1_555 1_555 1_555 no
I C4 C5 C6 -135.4(3) 1_555 1_555 1_555 1_555 no
C3 C4 C5 C2 0.0(3) 1_555 1_555 1_555 1_555 no
C3 C4 C5 C6 89.9(3) 1_555 1_555 1_555 1_555 no
C7 C4 C5 C2 -90.4(3) 1_555 1_555 1_555 1_555 no
C7 C4 C5 C6 -0.5(3) 1_555 1_555 1_555 1_555 no
I C4 C7 C6 132.4(3) 1_555 1_555 1_555 1_555 no
I C4 C7 C8 -137.3(3) 1_555 1_555 1_555 1_555 no
C3 C4 C7 C6 -90.5(3) 1_555 1_555 1_555 1_555 no
C3 C4 C7 C8 -0.3(3) 1_555 1_555 1_555 1_555 no
C5 C4 C7 C6 0.5(3) 1_555 1_555 1_555 1_555 no
C5 C4 C7 C8 90.8(3) 1_555 1_555 1_555 1_555 no
